data_4313839
loop_
_publ_author_name
'Tristram Chivers'
'Mark Krahn'
'Gabriele Schatte'
'Masood Parvez'

_publ_contact_author_address
; Department of Chemistry
    University of Calgary
    Calgary Alberta T2N 1N4
    Canada
;
_publ_contact_author_email chivers@ucalgary.ca
_publ_contact_author_fax '001 403 289 9488'
_publ_contact_author_name 'Dr Tristram Chivers'
_publ_contact_author_phone '001 403 220 5741'
_publ_section_title
;
 Lithiation of Tris(alkyl- and arylamido)orthophosphates EP[N(H)R]3 (E =
 O, S, Se): Imido Substituent Effects and PE Bond Cleavage
;
_journal_name_full 'Inorganic Chemistry'
_journal_page_first 3994
_journal_page_last 4005
_journal_paper_doi 10.1021/ic034151p
_journal_volume 42
_journal_year 2003
_chemical_formula_sum 'C12 H30 N3 O P'
_chemical_formula_weight 263.36
_chemical_name_systematic
;
   ?
;
_space_group_IT_number 169
_symmetry_cell_setting hexagonal
_symmetry_space_group_name_Hall 'P 61'
_symmetry_space_group_name_H-M 'P 61'
_atom_sites_solution_hydrogens geom
_atom_sites_solution_primary direct
_atom_sites_solution_secondary difmap
_cell_angle_alpha 90.00
_cell_angle_beta 90.00
_cell_angle_gamma 120.00
_cell_formula_units_Z 6
_cell_length_a 9.5570(2)
_cell_length_b 9.5570(2)
_cell_length_c 29.6910(8)
_cell_measurement_reflns_used 3090
_cell_measurement_temperature 173(2)
_cell_measurement_theta_max 27.5
_cell_measurement_theta_min 1.0
_cell_volume 2348.54(9)
_computing_cell_refinement 'HKL DENZO (Otwinowski & Minor, 1997)'
_computing_data_collection 'COLLECT (Hooft, 1998)'
_computing_data_reduction 'SCALEPACK (Otwinowski & Minor, 1997)'
_computing_molecular_graphics 'ORTEP II (Johnson, 1976)'
_computing_publication_material 'SHELXL-97 (Sheldrick, 1997)'
_computing_structure_refinement 'SHELXL-97 (Sheldrick, 1997)'
_computing_structure_solution 'SIR92 (Altomare et al., 1992)'
_diffrn_ambient_temperature 173(2)
_diffrn_measured_fraction_theta_full 0.993
_diffrn_measured_fraction_theta_max 0.993
_diffrn_measurement_device_type 'Nonius KappaCCD Diffractometer'
_diffrn_measurement_method ' \w & \f '
_diffrn_radiation_monochromator graphite
_diffrn_radiation_source 'fine-focus sealed tube'
_diffrn_radiation_type MoK\a
_diffrn_radiation_wavelength 0.71073
_diffrn_reflns_av_R_equivalents 0.0385
_diffrn_reflns_av_sigmaI/netI 0.0690
_diffrn_reflns_limit_h_max 12
_diffrn_reflns_limit_h_min -12
_diffrn_reflns_limit_k_max 10
_diffrn_reflns_limit_k_min -9
_diffrn_reflns_limit_l_max 37
_diffrn_reflns_limit_l_min -38
_diffrn_reflns_number 6482
_diffrn_reflns_theta_full 27.48
_diffrn_reflns_theta_max 27.48
_diffrn_reflns_theta_min 2.82
_exptl_absorpt_coefficient_mu 0.168
_exptl_absorpt_correction_T_max 0.9916
_exptl_absorpt_correction_T_min 0.9834
_exptl_absorpt_correction_type multi-scan
_exptl_absorpt_process_details '(SORTAV: Blessing, 1997)'
_exptl_crystal_colour colorless
_exptl_crystal_density_diffrn 1.117
_exptl_crystal_density_method 'not measured'
_exptl_crystal_description plate
_exptl_crystal_F_000 876
_exptl_crystal_size_max 0.10
_exptl_crystal_size_mid 0.10
_exptl_crystal_size_min 0.05
_refine_diff_density_max 0.287
_refine_diff_density_min -0.256
_refine_diff_density_rms 0.055
_refine_ls_abs_structure_details 'Flack H D (1983), Acta Cryst. A39, 876-881'
_refine_ls_abs_structure_Flack 0.6(2)
_refine_ls_extinction_method none
_refine_ls_goodness_of_fit_ref 1.029
_refine_ls_hydrogen_treatment mixed
_refine_ls_matrix_type full
_refine_ls_number_parameters 164
_refine_ls_number_reflns 3509
_refine_ls_number_restraints 1
_refine_ls_restrained_S_all 1.029
_refine_ls_R_factor_all 0.0674
_refine_ls_R_factor_gt 0.0494
_refine_ls_shift/su_max 0.000
_refine_ls_shift/su_mean 0.000
_refine_ls_structure_factor_coef Fsqd
_refine_ls_weighting_details 'calc w=1/[\s^2^(Fo^2^)+(0.0615P)^2^+0.0000P] where P=(Fo^2^+2Fc^2^)/3'
_refine_ls_weighting_scheme calc
_refine_ls_wR_factor_gt 0.1055
_refine_ls_wR_factor_ref 0.1142
_reflns_number_gt 2855
_reflns_number_total 3509
_reflns_threshold_expression >2sigma(I)
_cod_data_source_file ic034151psi20030224_104900_3.cif
_cod_data_source_block 1b
_cod_depositor_comments
;
The following automatic conversions were performed:

'_symmetry_cell_setting' value 'Hexagonal' changed to 'hexagonal'
according to the built-in table from CIF Core dictionary named
'cif_core.dic' version 2.4.1 from 2010-06-29.

Automatic conversion script
Id: cif_fix_values 1646 2011-03-28 12:23:43Z adriana 
;
_cod_database_code 4313839

loop_
_symmetry_equiv_pos_as_xyz
'x, y, z'
'-x, -y, z+1/2'
'-y, x-y, z+1/3'
'-x+y, -x, z+2/3'
'x-y, x, z+1/6'
'y, -x+y, z+5/6'

loop_
_atom_site_label
_atom_site_type_symbol
_atom_site_fract_x
_atom_site_fract_y
_atom_site_fract_z
_atom_site_U_iso_or_equiv
_atom_site_adp_type
_atom_site_occupancy
_atom_site_symmetry_multiplicity
_atom_site_calc_flag
_atom_site_refinement_flags
_atom_site_disorder_assembly
_atom_site_disorder_group
P1 P 0.00778(14) 0.02207(8) 0.09320(5) 0.0203(2) Uani 0.923(3) 1 d P A 1
O1 O 0.0102(3) 0.0241(2) 0.14285(12) 0.0248(6) Uani 0.923(3) 1 d P A 1
P1' P 0.0048(8) 0.0119(9) 0.0628(5) 0.009(3) Uiso 0.077(3) 1 d P A 2
O1' O -0.013(3) 0.007(3) 0.1774(15) 0.021(6) Uiso 0.077(3) 1 d P . 2
N1 N 0.0587(3) -0.1053(3) 0.07260(7) 0.0263(6) Uani 1 1 d . . .
H1 H 0.1161 -0.0739 0.0477 0.032 Uiso 1 1 calc R A 1
N2 N -0.1704(3) -0.0339(3) 0.07167(8) 0.0266(5) Uani 1 1 d . . .
H2 H -0.2153 -0.1267 0.0572 0.032 Uiso 1 1 calc R A 1
N3 N 0.1310(3) 0.2010(3) 0.07253(8) 0.0249(5) Uani 1 1 d . . .
H3 H 0.0955 0.2306 0.0491 0.030 Uiso 1 1 calc R A 1
C1 C 0.0224(4) -0.2647(3) 0.08972(11) 0.0317(7) Uani 1 1 d . A .
C2 C 0.0763(4) -0.3451(4) 0.05449(11) 0.0388(8) Uani 1 1 d . . .
H2A H 0.1908 -0.2735 0.0474 0.058 Uiso 1 1 calc R A .
H2B H 0.0118 -0.3658 0.0271 0.058 Uiso 1 1 calc R . .
H2C H 0.0608 -0.4475 0.0664 0.058 Uiso 1 1 calc R . .
C3 C 0.1232(4) -0.2376(4) 0.13261(11) 0.0403(9) Uani 1 1 d . . .
H3A H 0.0927 -0.1835 0.1554 0.061 Uiso 1 1 calc R A .
H3B H 0.2382 -0.1701 0.1255 0.061 Uiso 1 1 calc R . .
H3C H 0.1029 -0.3420 0.1443 0.061 Uiso 1 1 calc R . .
C4 C -0.1558(4) -0.3738(4) 0.09982(13) 0.0468(10) Uani 1 1 d . . .
H4A H -0.1917 -0.3197 0.1211 0.070 Uiso 1 1 calc R A .
H4B H -0.1729 -0.4751 0.1131 0.070 Uiso 1 1 calc R . .
H4C H -0.2180 -0.3970 0.0718 0.070 Uiso 1 1 calc R . .
C5 C -0.2684(4) 0.0479(4) 0.07280(10) 0.0284(7) Uani 1 1 d . A .
C6 C -0.4451(4) -0.0818(4) 0.06819(12) 0.0429(9) Uani 1 1 d . . .
H6A H -0.4605 -0.1413 0.0400 0.064 Uiso 1 1 calc R A .
H6B H -0.5124 -0.0311 0.0679 0.064 Uiso 1 1 calc R . .
H6C H -0.4762 -0.1565 0.0937 0.064 Uiso 1 1 calc R . .
C7 C -0.2411(4) 0.1374(4) 0.11746(11) 0.0353(8) Uani 1 1 d . . .
H7A H -0.1253 0.2119 0.1217 0.053 Uiso 1 1 calc R A .
H7B H -0.2821 0.0592 0.1422 0.053 Uiso 1 1 calc R . .
H7C H -0.2985 0.1984 0.1171 0.053 Uiso 1 1 calc R . .
C8 C -0.2208(4) 0.1708(4) 0.03426(11) 0.0351(8) Uani 1 1 d . . .
H8A H -0.2362 0.1156 0.0053 0.053 Uiso 1 1 calc R A .
H8B H -0.1071 0.2545 0.0376 0.053 Uiso 1 1 calc R . .
H8C H -0.2886 0.2209 0.0353 0.053 Uiso 1 1 calc R . .
C9 C 0.2950(4) 0.3189(3) 0.08852(10) 0.0308(7) Uani 1 1 d . A .
C10 C 0.2775(4) 0.3973(4) 0.13179(10) 0.0438(9) Uani 1 1 d . . .
H10A H 0.2128 0.4485 0.1255 0.066 Uiso 1 1 calc R A .
H10B H 0.3847 0.4790 0.1425 0.066 Uiso 1 1 calc R . .
H10C H 0.2238 0.3143 0.1550 0.066 Uiso 1 1 calc R . .
C11 C 0.3781(4) 0.4505(4) 0.05254(10) 0.0379(8) Uani 1 1 d . . .
H11A H 0.3102 0.4979 0.0456 0.057 Uiso 1 1 calc R A .
H11B H 0.3940 0.4029 0.0252 0.057 Uiso 1 1 calc R . .
H11C H 0.4831 0.5349 0.0638 0.057 Uiso 1 1 calc R . .
C12 C 0.3981(4) 0.2423(4) 0.09772(11) 0.0416(8) Uani 1 1 d . . .
H12A H 0.3445 0.1563 0.1202 0.062 Uiso 1 1 calc R A .
H12B H 0.5038 0.3246 0.1092 0.062 Uiso 1 1 calc R . .
H12C H 0.4126 0.1966 0.0698 0.062 Uiso 1 1 calc R . .

loop_
_atom_site_aniso_label
_atom_site_aniso_U_11
_atom_site_aniso_U_22
_atom_site_aniso_U_33
_atom_site_aniso_U_23
_atom_site_aniso_U_13
_atom_site_aniso_U_12
P1 0.0212(4) 0.0225(4) 0.0180(5) -0.0004(6) 0.0004(3) 0.0116(4)
O1 0.0286(12) 0.0294(12) 0.0176(11) 0.0010(11) 0.0008(9) 0.0155(9)
N1 0.0278(15) 0.0288(14) 0.0254(11) -0.0004(10) 0.0025(10) 0.0165(13)
N2 0.0251(13) 0.0212(13) 0.0357(11) -0.0047(11) -0.0039(10) 0.0133(11)
N3 0.0212(14) 0.0262(13) 0.0296(11) -0.0005(10) -0.0016(10) 0.0136(12)
C1 0.035(2) 0.0217(15) 0.0416(17) 0.0050(14) 0.0054(15) 0.0166(16)
C2 0.040(2) 0.038(2) 0.0441(18) -0.0022(15) 0.0026(15) 0.0235(17)
C3 0.053(2) 0.044(2) 0.0325(15) 0.0025(15) -0.0023(15) 0.0302(19)
C4 0.035(2) 0.0298(18) 0.070(3) 0.0105(17) 0.0125(18) 0.0112(16)
C5 0.0232(16) 0.031(2) 0.0328(14) 0.0033(13) -0.0004(12) 0.0149(15)
C6 0.0246(19) 0.0355(19) 0.068(2) -0.0035(17) 0.0018(17) 0.0143(16)
C7 0.038(2) 0.043(2) 0.0341(16) 0.0011(15) 0.0016(14) 0.0276(17)
C8 0.0316(19) 0.0321(19) 0.0416(17) -0.0001(14) -0.0053(14) 0.0159(15)
C9 0.0246(18) 0.0266(15) 0.0378(17) -0.0030(14) -0.0045(12) 0.0103(13)
C10 0.041(2) 0.042(2) 0.0397(18) -0.0116(15) -0.0042(15) 0.0145(18)
C11 0.032(2) 0.0272(19) 0.0434(18) 0.0058(14) -0.0038(15) 0.0068(14)
C12 0.0306(19) 0.0378(19) 0.055(2) 0.0028(17) -0.0088(16) 0.0159(16)

loop_
_atom_type_symbol
_atom_type_description
_atom_type_scat_dispersion_real
_atom_type_scat_dispersion_imag
_atom_type_scat_source
C C 0.0033 0.0016 'International Tables Vol C Tables 4.2.6.8 and 6.1.1.4'
H H 0.0000 0.0000 'International Tables Vol C Tables 4.2.6.8 and 6.1.1.4'
N N 0.0061 0.0033 'International Tables Vol C Tables 4.2.6.8 and 6.1.1.4'
O O 0.0106 0.0060 'International Tables Vol C Tables 4.2.6.8 and 6.1.1.4'
P P 0.1023 0.0942 'International Tables Vol C Tables 4.2.6.8 and 6.1.1.4'

loop_
_geom_angle_atom_site_label_1
_geom_angle_atom_site_label_2
_geom_angle_atom_site_label_3
_geom_angle
_geom_angle_site_symmetry_1
_geom_angle_site_symmetry_3
_geom_angle_publ_flag
O1 P1 N3 111.28(14) . . ?
O1 P1 N1 112.01(12) . . ?
N3 P1 N1 108.10(14) . . ?
O1 P1 N2 113.65(12) . . ?
N3 P1 N2 106.43(13) . . ?
N1 P1 N2 104.95(14) . . ?
N1 P1' N2 119.8(6) . . ?
N1 P1' O1' 103.4(12) . 6_554 ?
N2 P1' O1' 100.0(11) . 6_554 ?
N1 P1' N3 117.6(6) . . ?
N2 P1' N3 112.8(5) . . ?
O1' P1' N3 98.0(9) 6_554 . ?
C1 N1 P1' 149.4(4) . . ?
C1 N1 P1 129.5(2) . . ?
P1' N1 P1 33.3(6) . . ?
C5 N2 P1' 137.7(4) . . ?
C5 N2 P1 130.0(2) . . ?
P1' N2 P1 33.0(5) . . ?
C9 N3 P1' 145.3(4) . . ?
C9 N3 P1 127.7(2) . . ?
P1' N3 P1 32.3(5) . . ?
N1 C1 C4 112.4(3) . . ?
N1 C1 C2 108.6(3) . . ?
C4 C1 C2 109.5(3) . . ?
N1 C1 C3 107.9(2) . . ?
C4 C1 C3 110.2(3) . . ?
C2 C1 C3 108.1(3) . . ?
N2 C5 C6 107.6(3) . . ?
N2 C5 C7 109.7(2) . . ?
C6 C5 C7 110.1(3) . . ?
N2 C5 C8 111.1(2) . . ?
C6 C5 C8 109.9(3) . . ?
C7 C5 C8 108.4(3) . . ?
N3 C9 C12 112.8(2) . . ?
N3 C9 C11 108.6(2) . . ?
C12 C9 C11 109.0(3) . . ?
N3 C9 C10 107.9(3) . . ?
C12 C9 C10 109.8(3) . . ?
C11 C9 C10 108.6(3) . . ?

loop_
_geom_bond_atom_site_label_1
_geom_bond_atom_site_label_2
_geom_bond_distance
_geom_bond_site_symmetry_2
_geom_bond_publ_flag
P1 O1 1.474(3) . ?
P1 N3 1.635(2) . ?
P1 N1 1.638(2) . ?
P1 N2 1.638(3) . ?
P1' N1 1.477(8) . ?
P1' N2 1.527(7) . ?
P1' O1' 1.55(4) 6_554 ?
P1' N3 1.620(8) . ?
O1' P1' 1.55(4) 5 ?
N1 C1 1.473(3) . ?
N2 C5 1.491(4) . ?
N3 C9 1.478(4) . ?
C1 C4 1.518(4) . ?
C1 C2 1.531(4) . ?
C1 C3 1.539(4) . ?
C5 C6 1.521(4) . ?
C5 C7 1.528(4) . ?
C5 C8 1.537(4) . ?
C9 C12 1.517(5) . ?
C9 C11 1.535(4) . ?
C9 C10 1.538(4) . ?

loop_
_geom_hbond_atom_site_label_D
_geom_hbond_atom_site_label_H
_geom_hbond_atom_site_label_A
_geom_hbond_distance_DH
_geom_hbond_distance_HA
_geom_hbond_distance_DA
_geom_hbond_angle_DHA
_geom_hbond_site_symmetry_A
N1 H1 O1 0.88 2.59 3.159(4) 123.0 6_554
N2 H2 O1 0.88 3.12 3.295(4) 93.4 6_554
N3 H3 O1 0.88 2.83 3.255(4) 111.1 6_554

loop_
_geom_torsion_atom_site_label_1
_geom_torsion_atom_site_label_2
_geom_torsion_atom_site_label_3
_geom_torsion_atom_site_label_4
_geom_torsion
_geom_torsion_site_symmetry_1
_geom_torsion_site_symmetry_2
_geom_torsion_site_symmetry_3
_geom_torsion_site_symmetry_4
_geom_torsion_publ_flag
N2 P1' N1 C1 -2.2(19) . . . . ?
O1' P1' N1 C1 -112.1(12) 6_554 . . . ?
N3 P1' N1 C1 141.3(5) . . . . ?
N2 P1' N1 P1 -74.6(10) . . . . ?
O1' P1' N1 P1 175.4(12) 6_554 . . . ?
N3 P1' N1 P1 68.8(9) . . . . ?
O1 P1 N1 C1 36.5(3) . . . . ?
N3 P1 N1 C1 159.5(2) . . . . ?
N2 P1 N1 C1 -87.2(3) . . . . ?
O1 P1 N1 P1' 177.6(5) . . . . ?
N3 P1 N1 P1' -59.4(5) . . . . ?
N2 P1 N1 P1' 53.8(5) . . . . ?
N1 P1' N2 C5 169.8(4) . . . . ?
O1' P1' N2 C5 -78.3(12) 6_554 . . . ?
N3 P1' N2 C5 24.7(14) . . . . ?
N1 P1' N2 P1 76.3(10) . . . . ?
O1' P1' N2 P1 -171.9(11) 6_554 . . . ?
N3 P1' N2 P1 -68.8(8) . . . . ?
O1 P1 N2 C5 66.7(3) . . . . ?
N3 P1 N2 C5 -56.2(3) . . . . ?
N1 P1 N2 C5 -170.6(2) . . . . ?
O1 P1 N2 P1' -174.6(5) . . . . ?
N3 P1 N2 P1' 62.6(5) . . . . ?
N1 P1 N2 P1' -51.9(5) . . . . ?
N1 P1' N3 C9 0.5(16) . . . . ?
N2 P1' N3 C9 146.4(4) . . . . ?
O1' P1' N3 C9 -109.2(12) 6_554 . . . ?
N1 P1' N3 P1 -73.7(9) . . . . ?
N2 P1' N3 P1 72.2(8) . . . . ?
O1' P1' N3 P1 176.6(10) 6_554 . . . ?
O1 P1 N3 C9 41.0(3) . . . . ?
N1 P1 N3 C9 -82.4(3) . . . . ?
N2 P1 N3 C9 165.3(2) . . . . ?
O1 P1 N3 P1' 177.1(5) . . . . ?
N1 P1 N3 P1' 53.7(5) . . . . ?
N2 P1 N3 P1' -58.6(5) . . . . ?
P1' N1 C1 C4 7.8(12) . . . . ?
P1 N1 C1 C4 50.5(4) . . . . ?
P1' N1 C1 C2 129.1(11) . . . . ?
P1 N1 C1 C2 171.8(2) . . . . ?
P1' N1 C1 C3 -114.0(11) . . . . ?
P1 N1 C1 C3 -71.2(3) . . . . ?
P1' N2 C5 C6 160.8(8) . . . . ?
P1 N2 C5 C6 -153.9(2) . . . . ?
P1' N2 C5 C7 -79.4(9) . . . . ?
P1 N2 C5 C7 -34.2(4) . . . . ?
P1' N2 C5 C8 40.4(9) . . . . ?
P1 N2 C5 C8 85.7(3) . . . . ?
P1' N3 C9 C12 5.5(10) . . . . ?
P1 N3 C9 C12 46.0(4) . . . . ?
P1' N3 C9 C11 126.4(9) . . . . ?
P1 N3 C9 C11 167.0(2) . . . . ?
P1' N3 C9 C10 -116.0(9) . . . . ?
P1 N3 C9 C10 -75.5(3) . . . . ?
